data_4341566
loop_
_publ_author_name
'Arrowsmith, Merle'
'Maitland, Brant'
'Kociok-K\"ohn, Gabriele'
'Stasch, Andreas'
'Jones, Cameron'
'Hill, Michael S.'

_publ_section_title
;
 Mononuclear Three-Coordinate Magnesium Complexes of a Highly Sterically
 Encumbered \b-Diketiminate Ligand.
;
_journal_issue 19
_journal_name_full 'Inorganic chemistry'
_journal_page_first 10543
_journal_page_last 10552
_journal_paper_doi 10.1021/ic501638v
_journal_volume 53
_journal_year 2014
_chemical_formula_moiety '2(C71 H62 N2), 0.7(C H Cl3), 1.6(C H Cl3) '
_chemical_formula_sum 'C144.3 H126.3 Cl6.9 N4'
_chemical_formula_weight 2161.00
_chemical_name_systematic
;
 ?
;
_space_group_IT_number 4
_symmetry_cell_setting monoclinic
_symmetry_space_group_name_Hall 'P 2yb'
_symmetry_space_group_name_H-M 'P 1 21 1'
_atom_sites_solution_hydrogens geom
_atom_sites_solution_primary direct
_atom_sites_solution_secondary difmap
_audit_creation_method SHELXL-97
_cell_angle_alpha 90.00
_cell_angle_beta 109.1590(10)
_cell_angle_gamma 90.00
_cell_formula_units_Z 2
_cell_length_a 14.8918(2)
_cell_length_b 22.3244(4)
_cell_length_c 18.9375(3)
_cell_measurement_reflns_used 105188
_cell_measurement_temperature 150(2)
_cell_measurement_theta_max 25.028
_cell_measurement_theta_min 2.910
_cell_volume 5947.07(17)
_computing_cell_refinement 'HKL Scalepack (Otwinski & Minor, 1997)'
_computing_data_collection 'Collect (Nonius BV, 1997-2000)'
_computing_data_reduction
;
 DENZO-SCALEPACK Z. Otwinowski and W. Minor, " 
 Processing of X-ray Diffraction Data Collected in Oscillation Mode ", 
 Methods in Enzymology, Volume 276: Macromolecular Crystallography, 
 part A, p.307-326, 1997,C.W. Carter, Jr. & R. M. Sweet, Eds., Academic Press.
;
_computing_molecular_graphics 'ORTEP3 for Windows - Farrugia, L. J. J. Appl. Crystallogr. 1997, 30, 565'
_computing_publication_material
;
 'WinGX publication routines, Farrugia, 
 L. J., J. Appl. Crystallogr., 1999, 32, 837-838
;
_computing_structure_refinement
;
 SHELXL97 -Program for Crystal Structure Analysis (Release 97-2). 
 Sheldrick, G.M., Institut f\"ur Anorganische Chemie der Universit\"at, 
 Tammanstrasse 4, D-3400 G\"ottingen, Germany, 1998 
;
_computing_structure_solution
; 
 SIR97- Altomare A., Burla M.C., Camalli M., Cascarano G.L., Giacovazzo C. , 
 Guagliardi A., Moliterni A.G.G., Polidori G.,Spagna R. 
 (1999) J. Appl. Cryst. 32, 115-119
;
_diffrn_ambient_temperature 150(2)
_diffrn_measured_fraction_theta_full 0.991
_diffrn_measured_fraction_theta_max 0.991
_diffrn_measurement_device_type 'Nonius Kappa CCD'
_diffrn_measurement_method '391 1.5 degree images with \f and \w scans'
_diffrn_radiation_monochromator graphite
_diffrn_radiation_source 'fine-focus sealed tube'
_diffrn_radiation_type MoK\a
_diffrn_radiation_wavelength 0.71073
_diffrn_reflns_av_R_equivalents 0.0719
_diffrn_reflns_av_sigmaI/netI 0.0534
_diffrn_reflns_limit_h_max 17
_diffrn_reflns_limit_h_min -17
_diffrn_reflns_limit_k_max 26
_diffrn_reflns_limit_k_min -26
_diffrn_reflns_limit_l_max 22
_diffrn_reflns_limit_l_min -22
_diffrn_reflns_number 87101
_diffrn_reflns_theta_full 25.04
_diffrn_reflns_theta_max 25.04
_diffrn_reflns_theta_min 3.46
_diffrn_standards_decay_% 0
_diffrn_standards_number 0
_exptl_absorpt_coefficient_mu 0.218
_exptl_absorpt_correction_T_max 0.9474
_exptl_absorpt_correction_T_min 0.9081
_exptl_absorpt_correction_type multi-scan
_exptl_absorpt_process_details
;
 multi-scan from symmetry-related measurements 
 Sortav (Blessing 1995)
;
_exptl_crystal_colour colourless
_exptl_crystal_density_diffrn 1.207
_exptl_crystal_density_method 'not measured'
_exptl_crystal_description plate
_exptl_crystal_F_000 2275
_exptl_crystal_size_max 0.45
_exptl_crystal_size_mid 0.38
_exptl_crystal_size_min 0.25
_refine_diff_density_max 0.951
_refine_diff_density_min -0.422
_refine_diff_density_rms 0.065
_refine_ls_abs_structure_details 'Flack H D (1983), Acta Cryst. A39, 876-881'
_refine_ls_abs_structure_Flack 0.47(6)
_refine_ls_extinction_method none
_refine_ls_goodness_of_fit_ref 1.037
_refine_ls_hydrogen_treatment mixed
_refine_ls_matrix_type full
_refine_ls_number_parameters 1448
_refine_ls_number_reflns 20791
_refine_ls_number_restraints 11
_refine_ls_restrained_S_all 1.043
_refine_ls_R_factor_all 0.0906
_refine_ls_R_factor_gt 0.0682
_refine_ls_shift/su_max 0.010
_refine_ls_shift/su_mean 0.000
_refine_ls_structure_factor_coef Fsqd
_refine_ls_weighting_details 'calc w=1/[\s^2^(Fo^2^)+(0.1173P)^2^+2.6286P] where P=(Fo^2^+2Fc^2^)/3'
_refine_ls_weighting_scheme calc
_refine_ls_wR_factor_gt 0.1738
_refine_ls_wR_factor_ref 0.1912
_reflns_number_gt 16448
_reflns_number_total 20791
_reflns_threshold_expression >2sigma(I)
_cod_data_source_file ic501638v_si_002.cif
_cod_data_source_block 1a*CHCl3
_cod_original_cell_volume 5947.07(16)
_cod_original_sg_symbol_H-M 'P 21'
_cod_original_formula_sum 'C144.30 H126.30 Cl6.90 N4'
_cod_database_code 4341566

loop_
_symmetry_equiv_pos_as_xyz
'x, y, z'
'-x, y+1/2, -z'

loop_
_atom_site_label
_atom_site_type_symbol
_atom_site_fract_x
_atom_site_fract_y
_atom_site_fract_z
_atom_site_U_iso_or_equiv
_atom_site_adp_type
_atom_site_occupancy
_atom_site_symmetry_multiplicity
_atom_site_calc_flag
_atom_site_refinement_flags
_atom_site_disorder_assembly
_atom_site_disorder_group
N1 N 0.2690(2) 0.26766(13) 0.53612(17) 0.0264(6) Uani 1 1 d D . .
H1A H 0.252(3) 0.2349(13) 0.510(2) 0.037(11) Uiso 1 1 d D . .
N2 N 0.2416(2) 0.14687(13) 0.52670(17) 0.0292(7) Uani 1 1 d . . .
C1 C 0.2901(2) 0.25919(17) 0.6101(2) 0.0292(8) Uani 1 1 d . . .
C2 C 0.3140(3) 0.31306(18) 0.6613(2) 0.0358(9) Uani 1 1 d . . .
H2A H 0.3769 0.3283 0.6644 0.054 Uiso 1 1 calc R . .
H2B H 0.3142 0.3014 0.7113 0.054 Uiso 1 1 calc R . .
H2C H 0.2663 0.3444 0.6414 0.054 Uiso 1 1 calc R . .
C3 C 0.2910(3) 0.20284(18) 0.6407(2) 0.0315(8) Uani 1 1 d . . .
H3 H 0.3073 0.2005 0.6935 0.038 Uiso 1 1 calc R . .
C4 C 0.2696(2) 0.14808(17) 0.6001(2) 0.0304(8) Uani 1 1 d . . .
C5 C 0.2824(3) 0.0916(2) 0.6468(2) 0.0420(10) Uani 1 1 d . . .
H5A H 0.2312 0.0888 0.6685 0.063 Uiso 1 1 calc R . .
H5B H 0.3439 0.0930 0.6869 0.063 Uiso 1 1 calc R . .
H5C H 0.2804 0.0566 0.6151 0.063 Uiso 1 1 calc R . .
C6 C 0.2648(2) 0.32457(16) 0.50139(19) 0.0267(8) Uani 1 1 d . . .
C7 C 0.3473(3) 0.35170(16) 0.4956(2) 0.0307(8) Uani 1 1 d . . .
C8 C 0.3400(3) 0.40784(17) 0.4633(2) 0.0339(9) Uani 1 1 d . . .
H8 H 0.3957 0.4261 0.4592 0.041 Uiso 1 1 calc R . .
C9 C 0.2535(3) 0.43879(18) 0.4363(2) 0.0327(8) Uani 1 1 d . . .
C10 C 0.2480(3) 0.50183(19) 0.4075(3) 0.0427(10) Uani 1 1 d . . .
H10A H 0.2566 0.5300 0.4489 0.064 Uiso 1 1 calc R . .
H10B H 0.1858 0.5085 0.3696 0.064 Uiso 1 1 calc R . .
H10C H 0.2981 0.5082 0.3853 0.064 Uiso 1 1 calc R . .
C11 C 0.1723(3) 0.40967(17) 0.4401(2) 0.0321(8) Uani 1 1 d . . .
H11 H 0.1126 0.4293 0.4212 0.039 Uiso 1 1 calc R . .
C12 C 0.1761(3) 0.35290(16) 0.4706(2) 0.0283(8) Uani 1 1 d . . .
C13 C 0.4431(3) 0.31914(17) 0.5253(2) 0.0350(9) Uani 1 1 d . . .
H13 H 0.4283 0.2765 0.5333 0.042 Uiso 1 1 calc R . .
C14 C 0.5081(3) 0.34222(18) 0.6010(2) 0.0342(9) Uani 1 1 d . . .
C15 C 0.5073(3) 0.4003(2) 0.6260(2) 0.0414(10) Uani 1 1 d . . .
H15 H 0.4622 0.4283 0.5968 0.050 Uiso 1 1 calc R . .
C16 C 0.5727(3) 0.4177(2) 0.6940(3) 0.0491(11) Uani 1 1 d . . .
H16 H 0.5714 0.4577 0.7109 0.059 Uiso 1 1 calc R . .
C17 C 0.6393(3) 0.3782(3) 0.7375(3) 0.0582(13) Uani 1 1 d . . .
H17 H 0.6841 0.3910 0.7835 0.070 Uiso 1 1 calc R . .
C18 C 0.6401(4) 0.3201(3) 0.7136(3) 0.0591(13) Uani 1 1 d . . .
H18 H 0.6843 0.2922 0.7437 0.071 Uiso 1 1 calc R . .
C19 C 0.5762(3) 0.3024(2) 0.6452(3) 0.0460(10) Uani 1 1 d . . .
H19 H 0.5787 0.2626 0.6281 0.055 Uiso 1 1 calc R . .
C20 C 0.4948(3) 0.31808(17) 0.4691(2) 0.0345(9) Uani 1 1 d . . .
C21 C 0.5667(3) 0.3576(2) 0.4701(3) 0.0442(10) Uani 1 1 d . . .
H21 H 0.5857 0.3872 0.5082 0.053 Uiso 1 1 calc R . .
C22 C 0.6114(4) 0.3549(2) 0.4168(3) 0.0572(13) Uani 1 1 d . . .
H22 H 0.6597 0.3830 0.4182 0.069 Uiso 1 1 calc R . .
C23 C 0.5868(4) 0.3121(3) 0.3621(3) 0.0628(15) Uani 1 1 d . . .
H23 H 0.6159 0.3114 0.3244 0.075 Uiso 1 1 calc R . .
C24 C 0.5182(4) 0.2693(3) 0.3623(3) 0.0636(14) Uani 1 1 d . . .
H24 H 0.5037 0.2379 0.3264 0.076 Uiso 1 1 calc R . .
C25 C 0.4715(3) 0.2724(2) 0.4145(3) 0.0546(12) Uani 1 1 d . . .
H25 H 0.4238 0.2438 0.4136 0.066 Uiso 1 1 calc R . .
C26 C 0.0864(3) 0.32234(17) 0.4768(2) 0.0341(9) Uani 1 1 d . . .
H26 H 0.0961 0.2783 0.4731 0.041 Uiso 1 1 calc R . .
C27 C 0.0805(3) 0.33333(19) 0.5543(2) 0.0370(9) Uani 1 1 d . . .
C28 C 0.0856(3) 0.3906(2) 0.5840(3) 0.0427(10) Uani 1 1 d . . .
H28 H 0.0907 0.4241 0.5547 0.051 Uiso 1 1 calc R . .
C29 C 0.0832(3) 0.3996(3) 0.6554(3) 0.0542(12) Uani 1 1 d . . .
H29 H 0.0872 0.4392 0.6746 0.065 Uiso 1 1 calc R . .
C30 C 0.0752(3) 0.3525(3) 0.6990(3) 0.0642(16) Uani 1 1 d . . .
H30 H 0.0740 0.3589 0.7482 0.077 Uiso 1 1 calc R . .
C31 C 0.0689(3) 0.2945(3) 0.6696(3) 0.0634(16) Uani 1 1 d . . .
H31 H 0.0617 0.2614 0.6988 0.076 Uiso 1 1 calc R . .
C32 C 0.0728(3) 0.2847(2) 0.5990(3) 0.0558(14) Uani 1 1 d . . .
H32 H 0.0702 0.2450 0.5805 0.067 Uiso 1 1 calc R . .
C33 C -0.0029(3) 0.33849(17) 0.4118(2) 0.0356(9) Uani 1 1 d . . .
C34 C -0.0835(3) 0.3623(2) 0.4225(3) 0.0453(11) Uani 1 1 d . . .
H34 H -0.0845 0.3699 0.4716 0.054 Uiso 1 1 calc R . .
C35 C -0.1635(3) 0.3750(3) 0.3605(3) 0.0549(13) Uani 1 1 d . . .
H35 H -0.2189 0.3906 0.3680 0.066 Uiso 1 1 calc R . .
C36 C -0.1633(3) 0.3653(2) 0.2894(3) 0.0486(11) Uani 1 1 d . . .
H36 H -0.2181 0.3740 0.2478 0.058 Uiso 1 1 calc R . .
C37 C -0.0830(4) 0.3428(3) 0.2788(3) 0.0614(14) Uani 1 1 d . . .
H37 H -0.0821 0.3360 0.2296 0.074 Uiso 1 1 calc R . .
C38 C -0.0040(3) 0.3301(3) 0.3388(3) 0.0588(14) Uani 1 1 d . . .
H38 H 0.0513 0.3151 0.3303 0.071 Uiso 1 1 calc R . .
C39 C 0.2265(3) 0.09134(16) 0.4879(2) 0.0295(8) Uani 1 1 d . . .
C40 C 0.1350(3) 0.06475(17) 0.4632(2) 0.0307(8) Uani 1 1 d . . .
C41 C 0.1247(3) 0.00925(18) 0.4283(2) 0.0361(9) Uani 1 1 d . . .
H41 H 0.0638 -0.0091 0.4129 0.043 Uiso 1 1 calc R . .
C42 C 0.1994(3) -0.02072(18) 0.4150(2) 0.0371(9) Uani 1 1 d . . .
C43 C 0.1859(4) -0.0822(2) 0.3786(3) 0.0530(12) Uani 1 1 d . . .
H43A H 0.1178 -0.0902 0.3552 0.080 Uiso 1 1 calc R . .
H43B H 0.2139 -0.1127 0.4166 0.080 Uiso 1 1 calc R . .
H43C H 0.2171 -0.0833 0.3404 0.080 Uiso 1 1 calc R . .
C44 C 0.2864(3) 0.00812(18) 0.4341(2) 0.0397(10) Uani 1 1 d . . .
H44 H 0.3373 -0.0105 0.4226 0.048 Uiso 1 1 calc R . .
C45 C 0.3016(3) 0.06424(17) 0.4701(2) 0.0375(9) Uani 1 1 d . . .
C46 C 0.0503(3) 0.09689(17) 0.4749(2) 0.0321(8) Uani 1 1 d . . .
H46 H 0.0643 0.1407 0.4756 0.038 Uiso 1 1 calc R . .
C47 C 0.0364(3) 0.08279(18) 0.5489(2) 0.0344(9) Uani 1 1 d . . .
C48 C -0.0031(3) 0.1261(2) 0.5833(3) 0.0419(10) Uani 1 1 d . . .
H48 H -0.0203 0.1640 0.5600 0.050 Uiso 1 1 calc R . .
C49 C -0.0176(3) 0.1148(2) 0.6502(3) 0.0514(12) Uani 1 1 d . . .
H49 H -0.0425 0.1454 0.6733 0.062 Uiso 1 1 calc R . .
C50 C 0.0040(3) 0.0587(2) 0.6842(3) 0.0472(11) Uani 1 1 d . . .
H50 H -0.0062 0.0506 0.7303 0.057 Uiso 1 1 calc R . .
C51 C 0.0400(3) 0.0157(2) 0.6497(2) 0.0453(11) Uani 1 1 d . . .
H51 H 0.0535 -0.0229 0.6719 0.054 Uiso 1 1 calc R . .
C52 C 0.0574(3) 0.02670(19) 0.5831(2) 0.0379(9) Uani 1 1 d . . .
H52 H 0.0836 -0.0039 0.5609 0.045 Uiso 1 1 calc R . .
C53 C -0.0399(3) 0.08662(18) 0.4086(2) 0.0339(9) Uani 1 1 d . . .
C54 C -0.1148(3) 0.05132(19) 0.4126(2) 0.0393(10) Uani 1 1 d . . .
H54 H -0.1123 0.0338 0.4589 0.047 Uiso 1 1 calc R . .
C55 C -0.1934(3) 0.0413(2) 0.3496(3) 0.0489(11) Uani 1 1 d . . .
H55 H -0.2424 0.0154 0.3530 0.059 Uiso 1 1 calc R . .
C56 C -0.2017(3) 0.0682(2) 0.2826(3) 0.0477(11) Uani 1 1 d . . .
H56 H -0.2564 0.0617 0.2401 0.057 Uiso 1 1 calc R . .
C57 C -0.1288(4) 0.1049(2) 0.2781(3) 0.0543(12) Uani 1 1 d . . .
H57 H -0.1334 0.1237 0.2321 0.065 Uiso 1 1 calc R . .
C58 C -0.0491(3) 0.1144(2) 0.3403(3) 0.0480(11) Uani 1 1 d . . .
H58 H -0.0001 0.1402 0.3366 0.058 Uiso 1 1 calc R . .
C59 C 0.3953(3) 0.09573(18) 0.4882(3) 0.0426(10) Uani 1 1 d . . .
H59 H 0.3813 0.1395 0.4881 0.051 Uiso 1 1 calc R . .
C60 C 0.4440(3) 0.0865(2) 0.4287(3) 0.0501(11) Uani 1 1 d . . .
C61 C 0.3916(4) 0.0971(2) 0.3513(3) 0.0626(14) Uani 1 1 d . . .
H61 H 0.3266 0.1084 0.3376 0.075 Uiso 1 1 calc R . .
C62 C 0.4322(5) 0.0916(3) 0.2974(4) 0.0766(17) Uani 1 1 d . . .
H62 H 0.3961 0.0992 0.2467 0.092 Uiso 1 1 calc R . .
C63 C 0.5271(5) 0.0748(3) 0.3165(4) 0.0785(18) Uani 1 1 d . . .
H63 H 0.5568 0.0717 0.2792 0.094 Uiso 1 1 calc R . .
C64 C 0.5778(4) 0.0624(3) 0.3907(4) 0.0771(18) Uani 1 1 d . . .
H64 H 0.6422 0.0499 0.4040 0.093 Uiso 1 1 calc R . .
C65 C 0.5357(3) 0.0682(3) 0.4453(3) 0.0608(14) Uani 1 1 d . . .
H65 H 0.5716 0.0591 0.4957 0.073 Uiso 1 1 calc R . .
C66 C 0.4602(3) 0.0812(2) 0.5657(3) 0.0489(12) Uani 1 1 d . . .
C67 C 0.4781(3) 0.0212(2) 0.5922(3) 0.0488(11) Uani 1 1 d . . .
H67 H 0.4460 -0.0106 0.5606 0.059 Uiso 1 1 calc R . .
C68 C 0.5404(4) 0.0078(3) 0.6622(3) 0.0673(15) Uani 1 1 d . . .
H68 H 0.5523 -0.0325 0.6788 0.081 Uiso 1 1 calc R . .
C69 C 0.5875(4) 0.0577(4) 0.7101(3) 0.080(2) Uani 1 1 d . . .
H69 H 0.6304 0.0506 0.7589 0.096 Uiso 1 1 calc R . .
C70 C 0.5685(5) 0.1147(3) 0.6831(4) 0.0730(16) Uani 1 1 d . . .
H70 H 0.6003 0.1472 0.7135 0.088 Uiso 1 1 calc R . .
C71 C 0.5057(4) 0.1264(3) 0.6142(3) 0.0599(13) Uani 1 1 d . . .
H71 H 0.4927 0.1669 0.5988 0.072 Uiso 1 1 calc R . .
N3 N 0.2565(2) 0.15721(13) 0.96584(17) 0.0273(7) Uani 1 1 d D . .
H3A H 0.267(3) 0.1234(11) 0.987(2) 0.025(10) Uiso 1 1 d D . .
N4 N 0.2486(2) 0.03598(13) 0.96792(17) 0.0277(7) Uani 1 1 d . . .
C72 C 0.2270(2) 0.15135(17) 0.89032(19) 0.0276(8) Uani 1 1 d . . .
C73 C 0.2147(3) 0.20657(18) 0.8428(2) 0.0339(8) Uani 1 1 d . . .
H73A H 0.1721 0.2346 0.8561 0.051 Uiso 1 1 calc R . .
H73B H 0.1872 0.1955 0.7900 0.051 Uiso 1 1 calc R . .
H73C H 0.2767 0.2256 0.8514 0.051 Uiso 1 1 calc R . .
C74 C 0.2101(3) 0.09565(18) 0.8579(2) 0.0310(8) Uani 1 1 d . . .
H74 H 0.1911 0.0945 0.8048 0.037 Uiso 1 1 calc R . .
C75 C 0.2177(3) 0.03954(17) 0.8946(2) 0.0306(8) Uani 1 1 d . . .
C76 C 0.1876(3) -0.01460(18) 0.8449(2) 0.0374(9) Uani 1 1 d . . .
H76A H 0.2137 -0.0508 0.8735 0.056 Uiso 1 1 calc R . .
H76B H 0.2115 -0.0111 0.8026 0.056 Uiso 1 1 calc R . .
H76C H 0.1181 -0.0171 0.8262 0.056 Uiso 1 1 calc R . .
C77 C 0.2686(3) 0.21269(16) 1.00482(19) 0.0254(7) Uani 1 1 d . . .
C78 C 0.1909(3) 0.24371(16) 1.0125(2) 0.0303(8) Uani 1 1 d . . .
C79 C 0.2063(3) 0.29709(17) 1.0523(2) 0.0332(8) Uani 1 1 d . . .
H79 H 0.1535 0.3175 1.0587 0.040 Uiso 1 1 calc R . .
C80 C 0.2967(3) 0.32169(17) 1.0829(2) 0.0349(9) Uani 1 1 d . . .
C81 C 0.3113(3) 0.3805(2) 1.1242(3) 0.0488(11) Uani 1 1 d . . .
H81A H 0.3308 0.3730 1.1781 0.073 Uiso 1 1 calc R . .
H81B H 0.2518 0.4033 1.1085 0.073 Uiso 1 1 calc R . .
H81C H 0.3609 0.4035 1.1128 0.073 Uiso 1 1 calc R . .
C82 C 0.3734(3) 0.28924(17) 1.0759(2) 0.0348(9) Uani 1 1 d . . .
H82 H 0.4359 0.3047 1.0976 0.042 Uiso 1 1 calc R . .
C83 C 0.3611(3) 0.23571(16) 1.0387(2) 0.0288(8) Uani 1 1 d . . .
C84 C 0.4466(3) 0.20060(17) 1.0315(2) 0.0299(8) Uani 1 1 d . . .
H84 H 0.4303 0.1572 1.0324 0.036 Uiso 1 1 calc R . .
C85 C 0.5382(3) 0.21048(17) 1.0979(2) 0.0304(8) Uani 1 1 d . . .
C86 C 0.5433(3) 0.1897(2) 1.1684(2) 0.0419(10) Uani 1 1 d . . .
H86 H 0.4900 0.1698 1.1747 0.050 Uiso 1 1 calc R . .
C87 C 0.6241(3) 0.1973(2) 1.2292(3) 0.0480(11) Uani 1 1 d . . .
H87 H 0.6258 0.1824 1.2765 0.058 Uiso 1 1 calc R . .
C88 C 0.7014(3) 0.2258(2) 1.2227(2) 0.0440(10) Uani 1 1 d . . .
H88 H 0.7566 0.2313 1.2651 0.053 Uiso 1 1 calc R . .
C89 C 0.6989(3) 0.2469(2) 1.1532(3) 0.0465(11) Uani 1 1 d . . .
H89 H 0.7526 0.2668 1.1476 0.056 Uiso 1 1 calc R . .
C90 C 0.6169(3) 0.23884(19) 1.0913(2) 0.0374(9) Uani 1 1 d . . .
H90 H 0.6156 0.2533 1.0438 0.045 Uiso 1 1 calc R . .
C91 C 0.4614(2) 0.21133(17) 0.9567(2) 0.0298(8) Uani 1 1 d . . .
C92 C 0.4499(3) 0.26749(19) 0.9235(2) 0.0370(9) Uani 1 1 d . . .
H92 H 0.4321 0.3005 0.9477 0.044 Uiso 1 1 calc R . .
C93 C 0.4641(3) 0.2760(2) 0.8555(2) 0.0440(10) Uani 1 1 d . . .
H93 H 0.4548 0.3145 0.8328 0.053 Uiso 1 1 calc R . .
C94 C 0.4919(3) 0.2283(2) 0.8207(2) 0.0491(12) Uani 1 1 d . . .
H94 H 0.5011 0.2343 0.7739 0.059 Uiso 1 1 calc R . .
C95 C 0.5062(4) 0.1732(2) 0.8525(3) 0.0561(12) Uani 1 1 d . . .
H95 H 0.5259 0.1407 0.8287 0.067 Uiso 1 1 calc R . .
C96 C 0.4911(3) 0.1650(2) 0.9223(3) 0.0465(11) Uani 1 1 d . . .
H96 H 0.5018 0.1267 0.9455 0.056 Uiso 1 1 calc R . .
C97 C 0.0899(3) 0.21631(18) 0.9809(2) 0.0324(8) Uani 1 1 d . . .
H97 H 0.0986 0.1734 0.9693 0.039 Uiso 1 1 calc R . .
C98 C 0.0265(3) 0.24459(17) 0.9081(2) 0.0330(9) Uani 1 1 d . . .
C99 C 0.0217(3) 0.30523(18) 0.8938(2) 0.0350(9) Uani 1 1 d . . .
H99 H 0.0632 0.3315 0.9292 0.042 Uiso 1 1 calc R . .
C100 C -0.0426(3) 0.3291(2) 0.8287(2) 0.0436(10) Uani 1 1 d . . .
H100 H -0.0456 0.3711 0.8206 0.052 Uiso 1 1 calc R . .
C101 C -0.1028(3) 0.2906(2) 0.7753(3) 0.0472(11) Uani 1 1 d . . .
H101 H -0.1466 0.3061 0.7305 0.057 Uiso 1 1 calc R . .
C102 C -0.0972(3) 0.2304(2) 0.7891(2) 0.0475(11) Uani 1 1 d . . .
H102 H -0.1376 0.2039 0.7533 0.057 Uiso 1 1 calc R . .
C103 C -0.0339(3) 0.20727(19) 0.8542(2) 0.0384(9) Uani 1 1 d . . .
H103 H -0.0315 0.1652 0.8623 0.046 Uiso 1 1 calc R . .
C104 C 0.0414(3) 0.21581(17) 1.0409(2) 0.0329(8) Uani 1 1 d . . .
C105 C 0.0577(3) 0.16829(19) 1.0913(3) 0.0449(10) Uani 1 1 d . . .
H105 H 0.0978 0.1362 1.0877 0.054 Uiso 1 1 calc R . .
C106 C 0.0158(4) 0.1677(2) 1.1466(3) 0.0582(13) Uani 1 1 d . . .
H106 H 0.0279 0.1352 1.1809 0.070 Uiso 1 1 calc R . .
C107 C -0.0433(4) 0.2135(2) 1.1528(3) 0.0525(12) Uani 1 1 d . . .
H107 H -0.0729 0.2125 1.1902 0.063 Uiso 1 1 calc R . .
C108 C -0.0585(3) 0.2605(2) 1.1039(3) 0.0440(10) Uani 1 1 d . . .
H108 H -0.0970 0.2931 1.1091 0.053 Uiso 1 1 calc R . .
C109 C -0.0191(3) 0.26162(18) 1.0472(2) 0.0374(9) Uani 1 1 d . . .
H109 H -0.0334 0.2937 1.0124 0.045 Uiso 1 1 calc R . .
C110 C 0.2539(3) -0.02137(16) 1.0025(2) 0.0290(8) Uani 1 1 d . . .
C111 C 0.3369(3) -0.05580(17) 1.0192(2) 0.0303(8) Uani 1 1 d . . .
C112 C 0.3360(3) -0.11359(16) 1.0464(2) 0.0294(8) Uani 1 1 d . . .
H112 H 0.3915 -0.1376 1.0560 0.035 Uiso 1 1 calc R . .
C113 C 0.2582(3) -0.13745(17) 1.0601(2) 0.0306(8) Uani 1 1 d . . .
C114 C 0.2581(3) -0.20182(18) 1.0853(2) 0.0391(9) Uani 1 1 d . . .
H11A H 0.2092 -0.2070 1.1090 0.059 Uiso 1 1 calc R . .
H11B H 0.3205 -0.2117 1.1212 0.059 Uiso 1 1 calc R . .
H11C H 0.2446 -0.2285 1.0419 0.059 Uiso 1 1 calc R . .
C115 C 0.1808(3) -0.10057(17) 1.0511(2) 0.0320(8) Uani 1 1 d . . .
H115 H 0.1290 -0.1149 1.0652 0.038 Uiso 1 1 calc R . .
C116 C 0.1766(3) -0.04297(16) 1.0220(2) 0.0309(8) Uani 1 1 d . . .
C117 C 0.0906(3) -0.00360(18) 1.0114(2) 0.0360(9) Uani 1 1 d . . .
H117 H 0.1127 0.0383 1.0082 0.043 Uiso 1 1 calc R . .
C118 C 0.0116(3) -0.0151(2) 0.9372(3) 0.0422(10) Uani 1 1 d . . .
C119 C -0.0045(3) -0.0711(2) 0.9044(3) 0.0534(12) Uani 1 1 d . . .
H119 H 0.0348 -0.1038 0.9278 0.064 Uiso 1 1 calc R . .
C120 C -0.0781(4) -0.0800(3) 0.8368(3) 0.0648(14) Uani 1 1 d . . .
H120 H -0.0885 -0.1186 0.8146 0.078 Uiso 1 1 calc R . .
C121 C -0.1346(4) -0.0334(3) 0.8031(3) 0.0737(18) Uani 1 1 d . . .
H121 H -0.1841 -0.0395 0.7570 0.088 Uiso 1 1 calc R . .
C122 C -0.1206(4) 0.0223(3) 0.8355(3) 0.0715(17) Uani 1 1 d . . .
H122 H -0.1609 0.0547 0.8123 0.086 Uiso 1 1 calc R . .
C123 C -0.0479(3) 0.0310(2) 0.9016(3) 0.0586(13) Uani 1 1 d . . .
H123 H -0.0383 0.0698 0.9235 0.070 Uiso 1 1 calc R . .
C124 C 0.0568(3) -0.00474(17) 1.0803(3) 0.0409(10) Uani 1 1 d . . .
C125 C -0.0332(4) -0.0175(2) 1.0777(3) 0.0533(12) Uani 1 1 d . . .
H125 H -0.0796 -0.0284 1.0316 0.064 Uiso 1 1 calc R . .
C126 C -0.0587(5) -0.0147(3) 1.1437(4) 0.0702(17) Uani 1 1 d . . .
H126 H -0.1220 -0.0233 1.1416 0.084 Uiso 1 1 calc R . .
C127 C 0.0078(5) 0.0003(2) 1.2098(3) 0.0680(16) Uani 1 1 d . . .
H127 H -0.0095 0.0022 1.2538 0.082 Uiso 1 1 calc R . .
C128 C 0.0992(5) 0.0127(2) 1.2138(3) 0.0646(14) Uani 1 1 d . . .
H128 H 0.1453 0.0231 1.2602 0.078 Uiso 1 1 calc R . .
C129 C 0.1236(4) 0.0100(2) 1.1497(3) 0.0532(12) Uani 1 1 d . . .
H129 H 0.1873 0.0183 1.1527 0.064 Uiso 1 1 calc R . .
C130 C 0.4244(3) -0.03030(18) 1.0043(2) 0.0334(9) Uani 1 1 d . . .
H130 H 0.4197 0.0142 1.0075 0.040 Uiso 1 1 calc R . .
C131 C 0.5165(3) -0.04833(17) 1.0661(2) 0.0354(9) Uani 1 1 d . . .
C132 C 0.5252(3) -0.0375(2) 1.1399(3) 0.0447(10) Uani 1 1 d . . .
H132 H 0.4740 -0.0194 1.1515 0.054 Uiso 1 1 calc R . .
C133 C 0.6080(4) -0.0527(2) 1.1978(3) 0.0573(13) Uani 1 1 d . . .
H133 H 0.6122 -0.0454 1.2482 0.069 Uiso 1 1 calc R . .
C134 C 0.6837(3) -0.0781(2) 1.1819(3) 0.0554(13) Uani 1 1 d . . .
H134 H 0.7402 -0.0884 1.2210 0.066 Uiso 1 1 calc R . .
C135 C 0.6759(3) -0.0883(2) 1.1087(3) 0.0546(12) Uani 1 1 d . . .
H135 H 0.7276 -0.1059 1.0974 0.065 Uiso 1 1 calc R . .
C136 C 0.5945(3) -0.0734(2) 1.0513(3) 0.0419(10) Uani 1 1 d . . .
H136 H 0.5914 -0.0802 1.0010 0.050 Uiso 1 1 calc R . .
C137 C 0.4240(3) -0.04374(18) 0.9257(2) 0.0340(9) Uani 1 1 d . . .
C138 C 0.4311(3) 0.0026(2) 0.8789(3) 0.0469(11) Uani 1 1 d . . .
H138 H 0.4369 0.0427 0.8964 0.056 Uiso 1 1 calc R . .
C139 C 0.4296(3) -0.0095(2) 0.8063(3) 0.0545(12) Uani 1 1 d . . .
H139 H 0.4349 0.0226 0.7750 0.065 Uiso 1 1 calc R . .
C140 C 0.4207(3) -0.0670(2) 0.7794(3) 0.0493(11) Uani 1 1 d . . .
H140 H 0.4199 -0.0748 0.7299 0.059 Uiso 1 1 calc R . .
C141 C 0.4130(3) -0.1139(2) 0.8253(2) 0.0397(10) Uani 1 1 d . . .
H141 H 0.4070 -0.1539 0.8073 0.048 Uiso 1 1 calc R . .
C142 C 0.4140(3) -0.10211(19) 0.8980(2) 0.0360(9) Uani 1 1 d . . .
H142 H 0.4077 -0.1343 0.9289 0.043 Uiso 1 1 calc R . .
C143 C 0.2065(5) 0.2494(3) 0.2669(4) 0.0658(18) Uani 0.80 1 d P . .
H143 H 0.1425 0.2523 0.2276 0.079 Uiso 0.80 1 calc PR . .
Cl1 Cl 0.19391(11) 0.20621(7) 0.34242(9) 0.0580(4) Uani 0.80 1 d P . .
Cl2 Cl 0.24199(13) 0.32084(8) 0.29825(10) 0.0675(4) Uani 0.80 1 d P . .
Cl3 Cl 0.28463(14) 0.21659(10) 0.22592(10) 0.0782(5) Uani 0.80 1 d P . .
C144 C 0.7345(4) 0.2196(3) 0.5114(3) 0.0446(13) Uani 0.80 1 d P . .
H144 H 0.6791 0.2463 0.4869 0.053 Uiso 0.80 1 calc PR . .
Cl4 Cl 0.70526(15) 0.17158(8) 0.57393(12) 0.0762(5) Uani 0.80 1 d P . .
Cl5 Cl 0.83195(12) 0.26388(7) 0.56353(10) 0.0637(4) Uani 0.80 1 d P . .
Cl6 Cl 0.76540(14) 0.18131(10) 0.44293(10) 0.0811(6) Uani 0.80 1 d P . .
C145 C 0.2337(7) 0.5838(5) 0.0021(5) 0.128(6) Uani 0.70 1 d PD . .
H145 H 0.1718 0.5630 -0.0225 0.154 Uiso 0.70 1 calc PR A 1
Cl7 Cl 0.3062(2) 0.53619(11) 0.05999(16) 0.0963(9) Uani 0.70 1 d P B .
Cl8 Cl 0.2136(2) 0.64434(11) 0.0610(3) 0.1478(17) Uani 0.70 1 d P B .
Cl9 Cl 0.2659(4) 0.6184(3) -0.0635(4) 0.105(3) Uani 0.35 1 d PDU B 1
Cl9A Cl 0.2952(8) 0.5838(3) -0.0705(4) 0.134(4) Uani 0.35 1 d PDU B 2

loop_
_atom_site_aniso_label
_atom_site_aniso_U_11
_atom_site_aniso_U_22
_atom_site_aniso_U_33
_atom_site_aniso_U_23
_atom_site_aniso_U_13
_atom_site_aniso_U_12
N1 0.0244(15) 0.0216(15) 0.0307(17) -0.0025(13) 0.0057(12) 0.0007(12)
N2 0.0298(16) 0.0239(16) 0.0346(18) 0.0035(13) 0.0116(14) 0.0021(13)
C1 0.0196(17) 0.038(2) 0.0282(19) -0.0097(16) 0.0057(14) 0.0032(15)
C2 0.034(2) 0.040(2) 0.0283(19) -0.0080(17) 0.0025(16) 0.0017(17)
C3 0.032(2) 0.039(2) 0.0219(17) 0.0067(16) 0.0061(15) 0.0038(16)
C4 0.0241(18) 0.0275(19) 0.043(2) 0.0122(17) 0.0154(17) 0.0063(15)
C5 0.038(2) 0.041(2) 0.045(2) 0.017(2) 0.0119(19) -0.0003(18)
C6 0.0270(18) 0.0241(18) 0.0259(18) 0.0011(14) 0.0044(15) 0.0037(14)
C7 0.0266(18) 0.029(2) 0.034(2) -0.0040(16) 0.0065(16) 0.0016(15)
C8 0.030(2) 0.029(2) 0.044(2) 0.0009(17) 0.0139(17) -0.0011(15)
C9 0.031(2) 0.032(2) 0.033(2) 0.0021(16) 0.0070(16) -0.0010(16)
C10 0.035(2) 0.035(2) 0.057(3) 0.013(2) 0.012(2) 0.0018(17)
C11 0.030(2) 0.030(2) 0.033(2) 0.0020(16) 0.0052(16) 0.0050(15)
C12 0.0290(19) 0.0238(18) 0.0315(19) -0.0013(15) 0.0092(16) -0.0018(14)
C13 0.0279(19) 0.028(2) 0.047(2) -0.0012(17) 0.0101(17) 0.0008(15)
C14 0.0259(19) 0.041(2) 0.036(2) 0.0047(18) 0.0110(16) 0.0006(16)
C15 0.036(2) 0.042(2) 0.046(2) 0.0038(19) 0.0120(19) 0.0044(18)
C16 0.050(3) 0.054(3) 0.042(2) -0.006(2) 0.015(2) -0.003(2)
C17 0.046(3) 0.087(4) 0.034(2) 0.004(2) 0.003(2) -0.002(3)
C18 0.051(3) 0.078(4) 0.038(2) 0.011(2) 0.002(2) 0.014(3)
C19 0.041(2) 0.044(2) 0.051(3) 0.007(2) 0.012(2) 0.0072(19)
C20 0.0309(19) 0.032(2) 0.037(2) -0.0021(17) 0.0071(17) 0.0098(16)
C21 0.051(3) 0.041(2) 0.048(3) 0.0002(19) 0.027(2) -0.0028(19)
C22 0.069(3) 0.053(3) 0.061(3) 0.004(2) 0.037(3) -0.002(2)
C23 0.060(3) 0.091(4) 0.044(3) -0.002(3) 0.025(2) 0.017(3)
C24 0.052(3) 0.080(4) 0.056(3) -0.021(3) 0.014(2) 0.005(3)
C25 0.039(2) 0.060(3) 0.061(3) -0.014(2) 0.011(2) 0.005(2)
C26 0.0244(18) 0.0268(19) 0.047(2) 0.0039(17) 0.0060(17) 0.0011(15)
C27 0.0244(19) 0.041(2) 0.043(2) 0.0118(19) 0.0074(17) 0.0005(16)
C28 0.035(2) 0.049(3) 0.047(3) 0.007(2) 0.0172(19) 0.0036(18)
C29 0.044(3) 0.074(3) 0.048(3) 0.007(2) 0.019(2) 0.012(2)
C30 0.035(2) 0.117(5) 0.042(3) 0.016(3) 0.014(2) 0.000(3)
C31 0.040(3) 0.096(5) 0.051(3) 0.039(3) 0.010(2) -0.002(3)
C32 0.031(2) 0.057(3) 0.071(3) 0.029(3) 0.006(2) -0.004(2)
C33 0.0262(19) 0.029(2) 0.044(2) 0.0038(17) 0.0005(17) -0.0004(15)
C34 0.030(2) 0.058(3) 0.050(3) 0.017(2) 0.017(2) 0.0058(19)
C35 0.027(2) 0.078(3) 0.061(3) 0.019(3) 0.017(2) 0.008(2)
C36 0.028(2) 0.052(3) 0.054(3) 0.012(2) -0.004(2) -0.0022(19)
C37 0.046(3) 0.078(4) 0.044(3) -0.017(2) -0.006(2) 0.007(2)
C38 0.037(2) 0.073(3) 0.054(3) -0.024(3) -0.002(2) 0.017(2)
C39 0.0329(19) 0.0212(18) 0.0345(19) 0.0076(16) 0.0114(16) 0.0045(15)
C40 0.031(2) 0.0269(19) 0.034(2) 0.0049(16) 0.0112(17) 0.0040(15)
C41 0.035(2) 0.031(2) 0.038(2) -0.0006(17) 0.0067(18) 0.0038(16)
C42 0.043(2) 0.029(2) 0.039(2) -0.0005(17) 0.0135(18) 0.0047(17)
C43 0.061(3) 0.031(2) 0.067(3) -0.007(2) 0.022(3) 0.007(2)
C44 0.046(2) 0.029(2) 0.050(2) 0.0031(18) 0.026(2) 0.0081(17)
C45 0.044(2) 0.0235(19) 0.051(2) 0.0042(18) 0.024(2) 0.0025(16)
C46 0.0294(19) 0.0241(19) 0.042(2) -0.0017(16) 0.0110(17) 0.0002(15)
C47 0.0266(19) 0.035(2) 0.040(2) -0.0063(17) 0.0095(17) -0.0047(16)
C48 0.036(2) 0.044(2) 0.046(2) -0.0083(19) 0.0126(19) 0.0012(18)
C49 0.041(2) 0.065(3) 0.048(3) -0.014(2) 0.016(2) 0.004(2)
C50 0.035(2) 0.065(3) 0.041(2) 0.001(2) 0.0102(19) -0.003(2)
C51 0.042(2) 0.048(3) 0.042(2) 0.004(2) 0.009(2) -0.011(2)
C52 0.038(2) 0.037(2) 0.036(2) 0.0013(18) 0.0101(18) -0.0032(17)
C53 0.034(2) 0.031(2) 0.037(2) -0.0001(17) 0.0111(17) 0.0071(16)
C54 0.037(2) 0.042(2) 0.041(2) 0.0006(18) 0.0148(19) 0.0002(18)
C55 0.037(2) 0.060(3) 0.049(3) -0.007(2) 0.012(2) 0.003(2)
C56 0.029(2) 0.057(3) 0.049(3) 0.000(2) 0.0016(19) 0.0095(19)
C57 0.056(3) 0.058(3) 0.040(2) 0.013(2) 0.004(2) 0.001(2)
C58 0.044(3) 0.051(3) 0.047(3) 0.010(2) 0.013(2) 0.001(2)
C59 0.041(2) 0.028(2) 0.068(3) 0.002(2) 0.031(2) 0.0017(17)
C60 0.057(3) 0.033(2) 0.074(3) 0.008(2) 0.040(3) 0.004(2)
C61 0.063(3) 0.065(3) 0.065(3) 0.017(3) 0.028(3) 0.014(3)
C62 0.106(5) 0.065(4) 0.072(4) 0.013(3) 0.047(4) 0.003(3)
C63 0.087(4) 0.076(4) 0.099(5) -0.012(4) 0.066(4) -0.013(3)
C64 0.057(3) 0.097(5) 0.090(5) -0.025(4) 0.041(3) -0.007(3)
C65 0.043(3) 0.083(4) 0.061(3) -0.017(3) 0.022(2) 0.005(2)
C66 0.042(2) 0.039(2) 0.083(4) -0.016(2) 0.043(3) -0.0071(19)
C67 0.029(2) 0.059(3) 0.060(3) -0.004(2) 0.017(2) -0.005(2)
C68 0.044(3) 0.101(5) 0.066(3) -0.003(3) 0.031(3) 0.003(3)
C69 0.048(3) 0.156(7) 0.046(3) -0.010(4) 0.030(3) 0.006(4)
C70 0.074(4) 0.079(4) 0.078(4) -0.011(3) 0.041(4) -0.016(3)
C71 0.062(3) 0.058(3) 0.066(3) -0.013(3) 0.029(3) -0.012(2)
N3 0.0298(16) 0.0202(16) 0.0291(17) 0.0001(13) 0.0057(13) -0.0011(12)
N4 0.0292(16) 0.0255(16) 0.0267(16) 0.0007(12) 0.0067(13) 0.0010(12)
C72 0.0223(17) 0.036(2) 0.0246(18) 0.0075(15) 0.0078(15) 0.0022(15)
C73 0.037(2) 0.031(2) 0.035(2) 0.0048(17) 0.0120(17) 0.0020(16)
C74 0.0288(18) 0.037(2) 0.0263(18) -0.0017(16) 0.0073(15) 0.0038(16)
C75 0.0265(19) 0.031(2) 0.033(2) -0.0034(16) 0.0077(16) 0.0007(15)
C76 0.042(2) 0.031(2) 0.035(2) -0.0071(17) 0.0063(18) 0.0028(17)
C77 0.0294(19) 0.0233(17) 0.0239(17) 0.0025(14) 0.0091(15) 0.0014(14)
C78 0.0302(19) 0.0242(19) 0.038(2) 0.0029(15) 0.0136(17) -0.0017(15)
C79 0.031(2) 0.0276(19) 0.044(2) 0.0002(17) 0.0168(17) 0.0006(15)
C80 0.036(2) 0.028(2) 0.043(2) -0.0035(17) 0.0147(18) -0.0040(16)
C81 0.044(2) 0.040(2) 0.067(3) -0.021(2) 0.025(2) -0.0127(19)
C82 0.033(2) 0.028(2) 0.046(2) 0.0009(17) 0.0173(18) -0.0066(15)
C83 0.0294(19) 0.0261(18) 0.0335(19) -0.0018(16) 0.0136(16) 0.0011(15)
C84 0.0276(19) 0.0270(19) 0.0333(19) -0.0023(15) 0.0077(16) -0.0007(15)
C85 0.0277(19) 0.0252(18) 0.038(2) -0.0034(16) 0.0107(16) 0.0000(14)
C86 0.036(2) 0.050(3) 0.039(2) 0.0039(19) 0.0129(19) -0.0021(19)
C87 0.048(3) 0.054(3) 0.042(2) 0.001(2) 0.015(2) 0.004(2)
C88 0.035(2) 0.048(3) 0.042(2) -0.0030(19) 0.0024(19) 0.0058(19)
C89 0.028(2) 0.053(3) 0.055(3) -0.006(2) 0.008(2) -0.0061(18)
C90 0.032(2) 0.041(2) 0.039(2) -0.0016(18) 0.0111(18) -0.0015(17)
C91 0.0224(18) 0.0327(19) 0.0320(19) -0.0034(16) 0.0059(15) -0.0004(15)
C92 0.037(2) 0.033(2) 0.038(2) -0.0048(18) 0.0086(17) -0.0036(17)
C93 0.035(2) 0.050(3) 0.043(2) 0.005(2) 0.0074(19) -0.0068(19)
C94 0.037(2) 0.078(4) 0.034(2) 0.000(2) 0.0131(19) -0.006(2)
C95 0.066(3) 0.057(3) 0.054(3) -0.012(2) 0.032(3) 0.006(2)
C96 0.055(3) 0.043(2) 0.044(2) -0.002(2) 0.020(2) 0.007(2)
C97 0.0243(19) 0.034(2) 0.039(2) -0.0006(17) 0.0095(16) 0.0018(15)
C98 0.0287(19) 0.035(2) 0.040(2) 0.0004(17) 0.0164(17) -0.0007(15)
C99 0.031(2) 0.035(2) 0.041(2) -0.0003(17) 0.0154(17) -0.0014(16)
C100 0.048(2) 0.040(2) 0.048(2) 0.010(2) 0.021(2) 0.0071(19)
C101 0.041(2) 0.058(3) 0.045(2) 0.009(2) 0.016(2) 0.007(2)
C102 0.037(2) 0.061(3) 0.039(2) -0.007(2) 0.0054(19) -0.007(2)
C103 0.037(2) 0.038(2) 0.041(2) 0.0006(18) 0.0130(19) -0.0015(17)
C104 0.0276(19) 0.033(2) 0.039(2) 0.0037(17) 0.0125(17) -0.0035(15)
C105 0.049(2) 0.034(2) 0.056(3) 0.008(2) 0.023(2) 0.0088(18)
C106 0.073(3) 0.052(3) 0.057(3) 0.019(2) 0.031(3) 0.006(2)
C107 0.062(3) 0.050(3) 0.058(3) 0.011(2) 0.037(3) 0.005(2)
C108 0.039(2) 0.044(2) 0.054(3) -0.002(2) 0.022(2) 0.0017(19)
C109 0.040(2) 0.032(2) 0.043(2) 0.0037(18) 0.0176(18) 0.0029(17)
C110 0.0317(19) 0.0238(18) 0.0290(19) -0.0050(15) 0.0065(16) -0.0020(15)
C111 0.0304(19) 0.031(2) 0.0268(19) 0.0000(15) 0.0060(15) 0.0003(15)
C112 0.032(2) 0.0235(18) 0.0305(19) 0.0029(15) 0.0072(16) 0.0033(14)
C113 0.033(2) 0.029(2) 0.0269(19) -0.0005(15) 0.0061(16) -0.0003(15)
C114 0.041(2) 0.031(2) 0.046(2) 0.0027(18) 0.0134(19) 0.0017(17)
C115 0.0297(19) 0.034(2) 0.034(2) -0.0001(16) 0.0124(16) -0.0043(16)
C116 0.0309(19) 0.0251(18) 0.037(2) 0.0017(16) 0.0108(16) 0.0037(15)
C117 0.039(2) 0.028(2) 0.045(2) 0.0051(17) 0.0195(19) 0.0048(16)
C118 0.030(2) 0.047(3) 0.053(3) 0.012(2) 0.0174(19) 0.0027(18)
C119 0.039(2) 0.056(3) 0.057(3) 0.004(2) 0.005(2) 0.002(2)
C120 0.051(3) 0.077(4) 0.055(3) 0.000(3) 0.001(2) -0.004(3)
C121 0.046(3) 0.110(5) 0.054(3) 0.024(3) 0.003(2) -0.013(3)
C122 0.052(3) 0.085(4) 0.068(4) 0.036(3) 0.005(3) 0.007(3)
C123 0.046(3) 0.054(3) 0.068(3) 0.025(3) 0.008(2) 0.006(2)
C124 0.051(3) 0.0249(19) 0.056(3) 0.0083(18) 0.030(2) 0.0108(18)
C125 0.060(3) 0.047(3) 0.067(3) 0.018(2) 0.040(3) 0.015(2)
C126 0.078(4) 0.053(3) 0.101(5) 0.026(3) 0.058(4) 0.021(3)
C127 0.109(5) 0.042(3) 0.066(4) 0.014(3) 0.047(4) 0.020(3)
C128 0.094(4) 0.051(3) 0.057(3) 0.002(2) 0.035(3) 0.000(3)
C129 0.069(3) 0.046(3) 0.045(3) 0.000(2) 0.020(2) 0.003(2)
C130 0.032(2) 0.029(2) 0.038(2) 0.0008(16) 0.0103(17) 0.0010(15)
C131 0.031(2) 0.031(2) 0.041(2) 0.0050(17) 0.0073(17) -0.0079(16)
C132 0.033(2) 0.048(3) 0.048(3) -0.006(2) 0.0062(19) -0.0034(18)
C133 0.054(3) 0.070(3) 0.035(2) 0.006(2) -0.003(2) -0.011(3)
C134 0.034(2) 0.054(3) 0.063(3) 0.009(2) -0.006(2) -0.004(2)
C135 0.030(2) 0.054(3) 0.073(4) 0.002(2) 0.009(2) 0.001(2)
C136 0.025(2) 0.045(2) 0.051(3) 0.003(2) 0.0062(18) -0.0060(17)
C137 0.0279(19) 0.035(2) 0.040(2) 0.0086(17) 0.0123(17) 0.0007(16)
C138 0.055(3) 0.041(2) 0.047(3) 0.009(2) 0.020(2) -0.005(2)
C139 0.053(3) 0.064(3) 0.044(3) 0.017(2) 0.013(2) -0.002(2)
C140 0.045(2) 0.067(3) 0.035(2) 0.007(2) 0.013(2) 0.004(2)
C141 0.033(2) 0.044(2) 0.040(2) 0.0021(19) 0.0096(18) 0.0013(17)
C142 0.030(2) 0.040(2) 0.036(2) 0.0067(17) 0.0089(17) 0.0013(16)
C143 0.047(3) 0.066(4) 0.070(4) 0.022(3) 0.000(3) 0.004(3)
Cl1 0.0512(8) 0.0618(9) 0.0666(9) 0.0220(8) 0.0270(7) 0.0106(7)
Cl2 0.0676(10) 0.0662(10) 0.0629(10) 0.0102(8) 0.0133(8) 0.0127(8)
Cl3 0.0714(11) 0.1002(14) 0.0640(10) 0.0218(10) 0.0236(9) 0.0146(10)
C144 0.037(3) 0.050(3) 0.046(3) 0.003(3) 0.012(2) 0.011(2)
Cl4 0.0861(13) 0.0552(10) 0.1001(14) 0.0037(9) 0.0482(11) -0.0031(9)
Cl5 0.0606(9) 0.0491(9) 0.0762(11) -0.0143(8) 0.0154(8) -0.0118(7)
Cl6 0.0708(11) 0.1114(16) 0.0507(9) -0.0282(10) 0.0057(8) 0.0315(11)
C145 0.093(7) 0.082(7) 0.162(11) 0.067(7) -0.021(7) -0.048(6)
Cl7 0.133(2) 0.0775(15) 0.0973(17) 0.0396(13) 0.0629(17) 0.0524(15)
Cl8 0.0866(18) 0.0428(12) 0.310(5) -0.023(2) 0.059(3) -0.0082(12)
Cl9 0.068(3) 0.118(5) 0.093(4) 0.076(4) -0.023(3) -0.038(3)
Cl9A 0.221(10) 0.083(4) 0.069(3) -0.011(4) 0.010(5) -0.077(5)

loop_
_atom_type_symbol
_atom_type_description
_atom_type_scat_dispersion_real
_atom_type_scat_dispersion_imag
_atom_type_scat_source
C C 0.0033 0.0016 'International Tables Vol C Tables 4.2.6.8 and 6.1.1.4'
H H 0.0000 0.0000 'International Tables Vol C Tables 4.2.6.8 and 6.1.1.4'
N N 0.0061 0.0033 'International Tables Vol C Tables 4.2.6.8 and 6.1.1.4'
Cl Cl 0.1484 0.1585 'International Tables Vol C Tables 4.2.6.8 and 6.1.1.4'

loop_
_geom_angle_atom_site_label_1
_geom_angle_atom_site_label_2
_geom_angle_atom_site_label_3
_geom_angle
C1 N1 C6 124.5(3)
C1 N1 H1A 114(3)
C6 N1 H1A 122(3)
C4 N2 C39 120.4(3)
N1 C1 C3 122.1(3)
N1 C1 C2 118.8(3)
C3 C1 C2 119.2(3)
C1 C2 H2A 109.5
C1 C2 H2B 109.5
H2A C2 H2B 109.5
C1 C2 H2C 109.5
H2A C2 H2C 109.5
H2B C2 H2C 109.5
C1 C3 C4 125.8(3)
C1 C3 H3 117.1
C4 C3 H3 117.1
N2 C4 C3 121.7(3)
N2 C4 C5 122.4(4)
C3 C4 C5 115.9(3)
C4 C5 H5A 109.5
C4 C5 H5B 109.5
H5A C5 H5B 109.5
C4 C5 H5C 109.5
H5A C5 H5C 109.5
H5B C5 H5C 109.5
C7 C6 C12 120.0(3)
C7 C6 N1 120.9(3)
C12 C6 N1 119.0(3)
C8 C7 C6 118.7(3)
C8 C7 C13 121.4(3)
C6 C7 C13 119.9(3)
C7 C8 C9 122.5(4)
C7 C8 H8 118.8
C9 C8 H8 118.8
C11 C9 C8 117.4(3)
C11 C9 C10 120.7(3)
C8 C9 C10 121.8(3)
C9 C10 H10A 109.5
C9 C10 H10B 109.5
H10A C10 H10B 109.5
C9 C10 H10C 109.5
H10A C10 H10C 109.5
H10B C10 H10C 109.5
C12 C11 C9 122.0(3)
C12 C11 H11 119.0
C9 C11 H11 119.0
C11 C12 C6 119.2(3)
C11 C12 C26 121.3(3)
C6 C12 C26 119.3(3)
C20 C13 C14 110.7(3)
C20 C13 C7 112.2(3)
C14 C13 C7 114.2(3)
C20 C13 H13 106.4
C14 C13 H13 106.4
C7 C13 H13 106.4
C15 C14 C19 118.6(4)
C15 C14 C13 124.2(4)
C19 C14 C13 117.2(4)
C14 C15 C16 119.8(4)
C14 C15 H15 120.1
C16 C15 H15 120.1
C17 C16 C15 121.4(5)
C17 C16 H16 119.3
C15 C16 H16 119.3
C18 C17 C16 119.2(4)
C18 C17 H17 120.4
C16 C17 H17 120.4
C17 C18 C19 119.9(4)
C17 C18 H18 120.0
C19 C18 H18 120.0
C18 C19 C14 121.0(4)
C18 C19 H19 119.5
C14 C19 H19 119.5
C21 C20 C25 118.3(4)
C21 C20 C13 123.7(4)
C25 C20 C13 118.0(4)
C22 C21 C20 121.3(4)
C22 C21 H21 119.4
C20 C21 H21 119.4
C23 C22 C21 120.7(5)
C23 C22 H22 119.7
C21 C22 H22 119.7
C22 C23 C24 119.3(5)
C22 C23 H23 120.3
C24 C23 H23 120.3
C25 C24 C23 120.3(5)
C25 C24 H24 119.8
C23 C24 H24 119.8
C24 C25 C20 119.9(5)
C24 C25 H25 120.0
C20 C25 H25 120.0
C27 C26 C33 115.4(3)
C27 C26 C12 109.2(3)
C33 C26 C12 112.4(3)
C27 C26 H26 106.4
C33 C26 H26 106.4
C12 C26 H26 106.4
C28 C27 C32 118.0(4)
C28 C27 C26 121.9(4)
C32 C27 C26 120.0(4)
C29 C28 C27 121.1(4)
C29 C28 H28 119.4
C27 C28 H28 119.4
C30 C29 C28 121.0(6)
C30 C29 H29 119.5
C28 C29 H29 119.5
C29 C30 C31 118.7(5)
C29 C30 H30 120.7
C31 C30 H30 120.7
C32 C31 C30 120.9(5)
C32 C31 H31 119.5
C30 C31 H31 119.5
C31 C32 C27 120.2(5)
C31 C32 H32 119.9
C27 C32 H32 119.9
C34 C33 C38 118.0(4)
C34 C33 C26 122.5(4)
C38 C33 C26 119.5(4)
C33 C34 C35 119.5(4)
C33 C34 H34 120.2
C35 C34 H34 120.2
C36 C35 C34 121.3(4)
C36 C35 H35 119.3
C34 C35 H35 119.3
C35 C36 C37 119.1(4)
C35 C36 H36 120.5
C37 C36 H36 120.5
C36 C37 C38 120.5(5)
C36 C37 H37 119.7
C38 C37 H37 119.7
C37 C38 C33 121.5(5)
C37 C38 H38 119.2
C33 C38 H38 119.2
C45 C39 C40 119.6(3)
C45 C39 N2 119.7(3)
C40 C39 N2 120.5(3)
C41 C40 C39 118.3(3)
C41 C40 C46 121.4(3)
C39 C40 C46 120.3(3)
C40 C41 C42 123.1(4)
C40 C41 H41 118.4
C42 C41 H41 118.4
C44 C42 C41 117.7(4)
C44 C42 C43 120.8(4)
C41 C42 C43 121.5(4)
C42 C43 H43A 109.5
C42 C43 H43B 109.5
H43A C43 H43B 109.5
C42 C43 H43C 109.5
H43A C43 H43C 109.5
H43B C43 H43C 109.5
C42 C44 C45 121.9(4)
C42 C44 H44 119.1
C45 C44 H44 119.1
C39 C45 C44 119.0(4)
C39 C45 C59 119.9(4)
C44 C45 C59 121.1(4)
C47 C46 C53 112.3(3)
C47 C46 C40 114.0(3)
C53 C46 C40 110.8(3)
C47 C46 H46 106.4
C53 C46 H46 106.4
C40 C46 H46 106.4
C52 C47 C48 117.9(4)
C52 C47 C46 122.5(4)
C48 C47 C46 119.5(4)
C49 C48 C47 121.3(4)
C49 C48 H48 119.4
C47 C48 H48 119.4
C48 C49 C50 120.5(4)
C48 C49 H49 119.8
C50 C49 H49 119.8
C51 C50 C49 118.4(4)
C51 C50 H50 120.8
C49 C50 H50 120.8
C50 C51 C52 122.0(4)
C50 C51 H51 119.0
C52 C51 H51 119.0
C51 C52 C47 119.9(4)
C51 C52 H52 120.1
C47 C52 H52 120.1
C54 C53 C58 117.7(4)
C54 C53 C46 123.2(4)
C58 C53 C46 119.1(4)
C55 C54 C53 120.7(4)
C55 C54 H54 119.6
C53 C54 H54 119.6
C56 C55 C54 121.3(4)
C56 C55 H55 119.4
C54 C55 H55 119.4
C55 C56 C57 118.8(4)
C55 C56 H56 120.6
C57 C56 H56 120.6
C56 C57 C58 120.5(4)
C56 C57 H57 119.7
C58 C57 H57 119.7
C57 C58 C53 120.9(4)
C57 C58 H58 119.5
C53 C58 H58 119.5
C45 C59 C66 111.9(4)
C45 C59 C60 113.4(4)
C66 C59 C60 112.3(4)
C45 C59 H59 106.2
C66 C59 H59 106.2
C60 C59 H59 106.2
C65 C60 C61 117.0(5)
C65 C60 C59 123.3(5)
C61 C60 C59 119.7(4)
C62 C61 C60 121.8(5)
C62 C61 H61 119.1
C60 C61 H61 119.1
C61 C62 C63 119.8(6)
C61 C62 H62 120.1
C63 C62 H62 120.1
C64 C63 C62 119.0(5)
C64 C63 H63 120.5
C62 C63 H63 120.5
C65 C64 C63 120.7(6)
C65 C64 H64 119.7
C63 C64 H64 119.7
C60 C65 C64 121.6(6)
C60 C65 H65 119.2
C64 C65 H65 119.2
C71 C66 C67 117.3(5)
C71 C66 C59 120.5(5)
C67 C66 C59 122.1(4)
C68 C67 C66 122.1(5)
C68 C67 H67 118.9
C66 C67 H67 118.9
C67 C68 C69 117.7(6)
C67 C68 H68 121.2
C69 C68 H68 121.2
C70 C69 C68 118.7(6)
C70 C69 H69 120.6
C68 C69 H69 120.6
C71 C70 C69 122.1(6)
C71 C70 H70 119.0
C69 C70 H70 119.0
C70 C71 C66 122.0(6)
C70 C71 H71 119.0
C66 C71 H71 119.0
C72 N3 C77 124.9(3)
C72 N3 H3A 111(3)
C77 N3 H3A 124(3)
C75 N4 C110 119.1(3)
N3 C72 C74 120.5(3)
N3 C72 C73 119.1(3)
C74 C72 C73 120.5(3)
C72 C73 H73A 109.5
C72 C73 H73B 109.5
H73A C73 H73B 109.5
C72 C73 H73C 109.5
H73A C73 H73C 109.5
H73B C73 H73C 109.5
C72 C74 C75 127.3(3)
C72 C74 H74 116.3
C75 C74 H74 116.3
N4 C75 C74 121.0(3)
N4 C75 C76 122.8(3)
C74 C75 C76 116.2(3)
C75 C76 H76A 109.5
C75 C76 H76B 109.5
H76A C76 H76B 109.5
C75 C76 H76C 109.5
H76A C76 H76C 109.5
H76B C76 H76C 109.5
C78 C77 C83 119.4(3)
C78 C77 N3 121.2(3)
C83 C77 N3 119.4(3)
C79 C78 C77 119.2(3)
C79 C78 C97 121.0(3)
C77 C78 C97 119.7(3)
C78 C79 C80 122.0(4)
C78 C79 H79 119.0
C80 C79 H79 119.0
C79 C80 C82 117.8(4)
C79 C80 C81 121.0(4)
C82 C80 C81 121.2(4)
C80 C81 H81A 109.5
C80 C81 H81B 109.5
H81A C81 H81B 109.5
C80 C81 H81C 109.5
H81A C81 H81C 109.5
H81B C81 H81C 109.5
C83 C82 C80 121.8(4)
C83 C82 H82 119.1
C80 C82 H82 119.1
C82 C83 C77 119.8(3)
C82 C83 C84 121.1(3)
C77 C83 C84 119.1(3)
C91 C84 C85 112.1(3)
C91 C84 C83 112.3(3)
C85 C84 C83 113.1(3)
C91 C84 H84 106.2
C85 C84 H84 106.2
C83 C84 H84 106.2
C90 C85 C86 117.4(4)
C90 C85 C84 123.1(4)
C86 C85 C84 119.4(3)
C87 C86 C85 121.2(4)
C87 C86 H86 119.4
C85 C86 H86 119.4
C88 C87 C86 121.2(4)
C88 C87 H87 119.4
C86 C87 H87 119.4
C87 C88 C89 119.1(4)
C87 C88 H88 120.5
C89 C88 H88 120.5
C88 C89 C90 119.7(4)
C88 C89 H89 120.2
C90 C89 H89 120.2
C85 C90 C89 121.3(4)
C85 C90 H90 119.3
C89 C90 H90 119.3
C96 C91 C92 118.5(4)
C96 C91 C84 119.4(4)
C92 C91 C84 122.0(3)
C93 C92 C91 120.8(4)
C93 C92 H92 119.6
C91 C92 H92 119.6
C92 C93 C94 119.8(4)
C92 C93 H93 120.1
C94 C93 H93 120.1
C95 C94 C93 120.9(4)
C95 C94 H94 119.5
C93 C94 H94 119.5
C94 C95 C96 118.7(4)
C94 C95 H95 120.7
C96 C95 H95 120.7
C91 C96 C95 121.2(4)
C91 C96 H96 119.4
C95 C96 H96 119.4
C98 C97 C104 111.7(3)
C98 C97 C78 114.8(3)
C104 C97 C78 110.5(3)
C98 C97 H97 106.4
C104 C97 H97 106.4
C78 C97 H97 106.4
C99 C98 C103 117.6(4)
C99 C98 C97 124.0(4)
C103 C98 C97 118.2(3)
C98 C99 C100 121.7(4)
C98 C99 H99 119.2
C100 C99 H99 119.2
C99 C100 C101 119.6(4)
C99 C100 H100 120.2
C101 C100 H100 120.2
C102 C101 C100 118.7(4)
C102 C101 H101 120.6
C100 C101 H101 120.6
C101 C102 C103 121.2(4)
C101 C102 H102 119.4
C103 C102 H102 119.4
C102 C103 C98 121.2(4)
C102 C103 H103 119.4
C98 C103 H103 119.4
C105 C104 C109 118.1(4)
C105 C104 C97 119.6(4)
C109 C104 C97 122.2(3)
C106 C105 C104 120.3(4)
C106 C105 H105 119.9
C104 C105 H105 119.9
C107 C106 C105 121.1(4)
C107 C106 H106 119.5
C105 C106 H106 119.5
C108 C107 C106 118.8(4)
C108 C107 H107 120.6
C106 C107 H107 120.6
C107 C108 C109 121.3(4)
C107 C108 H108 119.3
C109 C108 H108 119.3
C108 C109 C104 120.3(4)
C108 C109 H109 119.8
C104 C109 H109 119.8
C111 C110 C116 119.4(3)
C111 C110 N4 120.5(3)
C116 C110 N4 120.1(3)
C112 C111 C110 118.5(3)
C112 C111 C130 121.7(3)
C110 C111 C130 119.7(3)
C113 C112 C111 122.7(3)
C113 C112 H112 118.6
C111 C112 H112 118.6
C112 C113 C115 117.9(3)
C112 C113 C114 121.0(3)
C115 C113 C114 121.2(4)
C113 C114 H11A 109.5
C113 C114 H11B 109.5
H11A C114 H11B 109.5
C113 C114 H11C 109.5
H11A C114 H11C 109.5
H11B C114 H11C 109.5
C113 C115 C116 121.7(3)
C113 C115 H115 119.1
C116 C115 H115 119.1
C115 C116 C110 119.1(3)
C115 C116 C117 121.0(3)
C110 C116 C117 119.8(3)
C116 C117 C118 112.8(3)
C116 C117 C124 112.0(3)
C118 C117 C124 114.1(3)
C116 C117 H117 105.7
C118 C117 H117 105.7
C124 C117 H117 105.7
C123 C118 C119 117.8(4)
C123 C118 C117 120.1(4)
C119 C118 C117 122.2(4)
C118 C119 C120 120.5(5)
C118 C119 H119 119.7
C120 C119 H119 119.7
C121 C120 C119 120.0(6)
C121 C120 H120 120.0
C119 C120 H120 120.0
C120 C121 C122 120.3(5)
C120 C121 H121 119.8
C122 C121 H121 119.8
C121 C122 C123 119.5(5)
C121 C122 H122 120.2
C123 C122 H122 120.2
C122 C123 C118 121.9(6)
C122 C123 H123 119.1
C118 C123 H123 119.1
C125 C124 C129 118.1(4)
C125 C124 C117 124.4(4)
C129 C124 C117 117.4(4)
C124 C125 C126 120.3(5)
C124 C125 H125 119.8
C126 C125 H125 119.8
C127 C126 C125 119.8(5)
C127 C126 H126 120.1
C125 C126 H126 120.1
C126 C127 C128 120.8(5)
C126 C127 H127 119.6
C128 C127 H127 119.6
C127 C128 C129 119.3(6)
C127 C128 H128 120.3
C129 C128 H128 120.3
C128 C129 C124 121.6(5)
C128 C129 H129 119.2
C124 C129 H129 119.2
C137 C130 C111 112.2(3)
C137 C130 C131 114.2(3)
C111 C130 C131 111.4(3)
C137 C130 H130 106.1
C111 C130 H130 106.1
C131 C130 H130 106.1
C132 C131 C136 117.7(4)
C132 C131 C130 119.2(4)
C136 C131 C130 123.1(4)
C131 C132 C133 121.1(4)
C131 C132 H132 119.4
C133 C132 H132 119.4
C134 C133 C132 120.2(5)
C134 C133 H133 119.9
C132 C133 H133 119.9
C135 C134 C133 118.9(4)
C135 C134 H134 120.5
C133 C134 H134 120.5
C134 C135 C136 121.2(5)
C134 C135 H135 119.4
C136 C135 H135 119.4
C135 C136 C131 120.9(4)
C135 C136 H136 119.6
C131 C136 H136 119.6
C138 C137 C142 118.4(4)
C138 C137 C130 120.2(4)
C142 C137 C130 121.4(3)
C137 C138 C139 120.4(4)
C137 C138 H138 119.8
C139 C138 H138 119.8
C140 C139 C138 121.0(4)
C140 C139 H139 119.5
C138 C139 H139 119.5
C139 C140 C141 119.3(4)
C139 C140 H140 120.3
C141 C140 H140 120.3
C140 C141 C142 120.0(4)
C140 C141 H141 120.0
C142 C141 H141 120.0
C137 C142 C141 120.8(4)
C137 C142 H142 119.6
C141 C142 H142 119.6
Cl2 C143 Cl3 111.4(4)
Cl2 C143 Cl1 108.9(4)
Cl3 C143 Cl1 112.8(4)
Cl2 C143 H143 107.8
Cl3 C143 H143 107.8
Cl1 C143 H143 107.8
Cl6 C144 Cl4 112.8(3)
Cl6 C144 Cl5 108.8(3)
Cl4 C144 Cl5 107.8(3)
Cl6 C144 H144 109.1
Cl4 C144 H144 109.1
Cl5 C144 H144 109.1
Cl7 C145 Cl9 120.6(7)
Cl7 C145 Cl8 105.8(6)
Cl9 C145 Cl8 104.8(6)
Cl7 C145 Cl9A 96.7(6)
Cl8 C145 Cl9A 131.0(5)
Cl7 C145 H145 108.3
Cl9 C145 H145 108.3
Cl8 C145 H145 108.3
Cl9A C145 H145 104.7

loop_
_geom_bond_atom_site_label_1
_geom_bond_atom_site_label_2
_geom_bond_distance
N1 C1 1.345(5)
N1 C6 1.423(5)
N1 H1A 0.875(19)
N2 C4 1.314(5)
N2 C39 1.421(5)
C1 C3 1.383(6)
C1 C2 1.512(5)
C2 H2A 0.9800
C2 H2B 0.9800
C2 H2C 0.9800
C3 C4 1.423(6)
C3 H3 0.9500
C4 C5 1.515(5)
C5 H5A 0.9800
C5 H5B 0.9800
C5 H5C 0.9800
C6 C7 1.407(5)
C6 C12 1.407(5)
C7 C8 1.383(5)
C7 C13 1.534(5)
C8 C9 1.402(5)
C8 H8 0.9500
C9 C11 1.395(6)
C9 C10 1.502(6)
C10 H10A 0.9800
C10 H10B 0.9800
C10 H10C 0.9800
C11 C12 1.386(5)
C11 H11 0.9500
C12 C26 1.537(5)
C13 C20 1.504(6)
C13 C14 1.532(6)
C13 H13 1.0000
C14 C15 1.382(6)
C14 C19 1.400(6)
C15 C16 1.391(6)
C15 H15 0.9500
C16 C17 1.381(7)
C16 H16 0.9500
C17 C18 1.375(8)
C17 H17 0.9500
C18 C19 1.390(7)
C18 H18 0.9500
C19 H19 0.9500
C20 C21 1.382(6)
C20 C25 1.413(6)
C21 C22 1.380(7)
C21 H21 0.9500
C22 C23 1.368(8)
C22 H22 0.9500
C23 C24 1.399(8)
C23 H23 0.9500
C24 C25 1.385(7)
C24 H24 0.9500
C25 H25 0.9500
C26 C27 1.517(6)
C26 C33 1.530(5)
C26 H26 1.0000
C27 C28 1.390(6)
C27 C32 1.405(6)
C28 C29 1.378(7)
C28 H28 0.9500
C29 C30 1.368(8)
C29 H29 0.9500
C30 C31 1.400(9)
C30 H30 0.9500
C31 C32 1.374(8)
C31 H31 0.9500
C32 H32 0.9500
C33 C34 1.388(6)
C33 C38 1.389(7)
C34 C35 1.400(6)
C34 H34 0.9500
C35 C36 1.364(7)
C35 H35 0.9500
C36 C37 1.370(7)
C36 H36 0.9500
C37 C38 1.371(7)
C37 H37 0.9500
C38 H38 0.9500
C39 C45 1.406(5)
C39 C40 1.418(5)
C40 C41 1.388(6)
C40 C46 1.530(5)
C41 C42 1.389(6)
C41 H41 0.9500
C42 C44 1.385(6)
C42 C43 1.519(6)
C43 H43A 0.9800
C43 H43B 0.9800
C43 H43C 0.9800
C44 C45 1.409(6)
C44 H44 0.9500
C45 C59 1.499(6)
C46 C47 1.515(6)
C46 C53 1.524(5)
C46 H46 1.0000
C47 C52 1.397(6)
C47 C48 1.398(6)
C48 C49 1.376(7)
C48 H48 0.9500
C49 C50 1.397(7)
C49 H49 0.9500
C50 C51 1.366(7)
C50 H50 0.9500
C51 C52 1.391(6)
C51 H51 0.9500
C52 H52 0.9500
C53 C54 1.388(6)
C53 C58 1.400(6)
C54 C55 1.388(6)
C54 H54 0.9500
C55 C56 1.372(7)
C55 H55 0.9500
C56 C57 1.384(7)
C56 H56 0.9500
C57 C58 1.388(7)
C57 H57 0.9500
C58 H58 0.9500
C59 C66 1.505(7)
C59 C60 1.539(6)
C59 H59 1.0000
C60 C65 1.360(7)
C60 C61 1.436(8)
C61 C62 1.352(8)
C61 H61 0.9500
C62 C63 1.391(9)
C62 H62 0.9500
C63 C64 1.387(10)
C63 H63 0.9500
C64 C65 1.381(8)
C64 H64 0.9500
C65 H65 0.9500
C66 C71 1.382(7)
C66 C67 1.424(7)
C67 C68 1.380(8)
C67 H67 0.9500
C68 C69 1.462(10)
C68 H68 0.9500
C69 C70 1.366(10)
C69 H69 0.9500
C70 C71 1.359(9)
C70 H70 0.9500
C71 H71 0.9500
N3 C72 1.358(5)
N3 C77 1.423(5)
N3 H3A 0.847(19)
N4 C75 1.313(5)
N4 C110 1.428(5)
C72 C74 1.373(5)
C72 C73 1.501(5)
C73 H73A 0.9800
C73 H73B 0.9800
C73 H73C 0.9800
C74 C75 1.419(6)
C74 H74 0.9500
C75 C76 1.508(5)
C76 H76A 0.9800
C76 H76B 0.9800
C76 H76C 0.9800
C77 C78 1.396(5)
C77 C83 1.412(5)
C78 C79 1.387(5)
C78 C97 1.551(5)
C79 C80 1.393(6)
C79 H79 0.9500
C80 C82 1.395(6)
C80 C81 1.507(6)
C81 H81A 0.9800
C81 H81B 0.9800
C81 H81C 0.9800
C82 C83 1.369(5)
C82 H82 0.9500
C83 C84 1.538(5)
C84 C91 1.522(5)
C84 C85 1.538(5)
C84 H84 1.0000
C85 C90 1.373(6)
C85 C86 1.393(6)
C86 C87 1.375(6)
C86 H86 0.9500
C87 C88 1.356(7)
C87 H87 0.9500
C88 C89 1.386(7)
C88 H88 0.9500
C89 C90 1.400(6)
C89 H89 0.9500
C90 H90 0.9500
C91 C96 1.371(6)
C91 C92 1.388(6)
C92 C93 1.384(6)
C92 H92 0.9500
C93 C94 1.386(7)
C93 H93 0.9500
C94 C95 1.355(7)
C94 H94 0.9500
C95 C96 1.424(7)
C95 H95 0.9500
C96 H96 0.9500
C97 C98 1.529(6)
C97 C104 1.533(5)
C97 H97 1.0000
C98 C99 1.378(6)
C98 C103 1.394(6)
C99 C100 1.395(6)
C99 H99 0.9500
C100 C101 1.403(7)
C100 H100 0.9500
C101 C102 1.367(7)
C101 H101 0.9500
C102 C103 1.382(6)
C102 H102 0.9500
C103 H103 0.9500
C104 C105 1.394(6)
C104 C109 1.395(6)
C105 C106 1.384(7)
C105 H105 0.9500
C106 C107 1.379(7)
C106 H106 0.9500
C107 C108 1.367(7)
C107 H107 0.9500
C108 C109 1.382(6)
C108 H108 0.9500
C109 H109 0.9500
C110 C111 1.401(5)
C110 C116 1.405(5)
C111 C112 1.391(5)
C111 C130 1.529(5)
C112 C113 1.375(5)
C112 H112 0.9500
C113 C115 1.381(5)
C113 C114 1.514(5)
C114 H11A 0.9800
C114 H11B 0.9800
C114 H11C 0.9800
C115 C116 1.393(5)
C115 H115 0.9500
C116 C117 1.512(5)
C117 C118 1.529(6)
C117 C124 1.545(6)
C117 H117 1.0000
C118 C123 1.380(6)
C118 C119 1.383(7)
C119 C120 1.398(7)
C119 H119 0.9500
C120 C121 1.358(9)
C120 H120 0.9500
C121 C122 1.373(10)
C121 H121 0.9500
C122 C123 1.375(8)
C122 H122 0.9500
C123 H123 0.9500
C124 C125 1.356(7)
C124 C129 1.404(7)
C125 C126 1.421(8)
C125 H125 0.9500
C126 C127 1.359(9)
C126 H126 0.9500
C127 C128 1.366(9)
C127 H127 0.9500
C128 C129 1.377(7)
C128 H128 0.9500
C129 H129 0.9500
C130 C137 1.516(6)
C130 C131 1.536(5)
C130 H130 1.0000
C131 C132 1.383(6)
C131 C136 1.398(6)
C132 C133 1.395(6)
C132 H132 0.9500
C133 C134 1.381(8)
C133 H133 0.9500
C134 C135 1.371(8)
C134 H134 0.9500
C135 C136 1.376(6)
C135 H135 0.9500
C136 H136 0.9500
C137 C138 1.389(6)
C137 C142 1.395(6)
C138 C139 1.394(7)
C138 H138 0.9500
C139 C140 1.372(7)
C139 H139 0.9500
C140 C141 1.388(6)
C140 H140 0.9500
C141 C142 1.395(6)
C141 H141 0.9500
C142 H142 0.9500
C143 Cl2 1.724(8)
C143 Cl3 1.756(8)
C143 Cl1 1.785(7)
C143 H143 1.0000
C144 Cl6 1.737(6)
C144 Cl4 1.755(6)
C144 Cl5 1.765(6)
C144 H144 1.0000
C145 Cl7 1.648(10)
C145 Cl9 1.663(8)
C145 Cl8 1.839(12)
C145 Cl9A 1.886(9)
C145 H145 1.0000
